data_7220573
loop_
_publ_author_name
'Bera, Santu'
'Ambast, Deepak K. S.'
'Pal, Bipul'
'Haldar, Debasish'

_publ_section_title
;
 Assembly, growth and nonlinear thermo-optical properties of
 nitropeptides.
;
_journal_issue 26
_journal_name_full 'Physical chemistry chemical physics : PCCP'
_journal_page_first 16983
_journal_page_last 16990
_journal_paper_doi 10.1039/c5cp02218e
_journal_volume 17
_journal_year 2015
_chemical_formula_moiety 'C12 H13 N3 O7'
_chemical_formula_sum 'C12 H13 N3 O7'
_chemical_formula_weight 311.25
_chemical_name_systematic
; 
 ? 
;
_space_group_IT_number 14
_symmetry_cell_setting monoclinic
_symmetry_space_group_name_Hall '-P 2ybc'
_symmetry_space_group_name_H-M 'P 1 21/c 1'
_atom_sites_solution_hydrogens geom
_atom_sites_solution_primary direct
_atom_sites_solution_secondary difmap
_audit_creation_method SHELXL-97
_audit_update_record
;
2014-07-09 deposited with the CCDC.
2015-05-27 downloaded from the CCDC.
;
_cell_angle_alpha 90.00
_cell_angle_beta 115.617(15)
_cell_angle_gamma 90.00
_cell_formula_units_Z 4
_cell_length_a 10.056(10)
_cell_length_b 15.875(16)
_cell_length_c 9.709(9)
_cell_measurement_reflns_used 2243
_cell_measurement_temperature 100(2)
_cell_measurement_theta_max 23.50
_cell_measurement_theta_min 2.57
_cell_volume 1398(2)
_computing_cell_refinement 'Bruker SMART'
_computing_data_collection 'Bruker SMART'
_computing_data_reduction 'Bruker SAINT'
_computing_molecular_graphics 'Bruker SHELXTL'
_computing_publication_material 'Bruker SHELXTL'
_computing_structure_refinement 'SHELXL-97 (Sheldrick, 2008)'
_computing_structure_solution 'SHELXS-97 (Sheldrick, 2008)'
_diffrn_ambient_temperature 100(2)
_diffrn_measured_fraction_theta_full 0.984
_diffrn_measured_fraction_theta_max 0.984
_diffrn_measurement_device_type 'CCD area detector'
_diffrn_measurement_method 'phi and omega scans'
_diffrn_radiation_monochromator graphite
_diffrn_radiation_source 'fine-focus sealed tube'
_diffrn_radiation_type MoK\a
_diffrn_radiation_wavelength 0.71073
_diffrn_reflns_av_R_equivalents 0.0692
_diffrn_reflns_av_sigmaI/netI 0.0573
_diffrn_reflns_limit_h_max 12
_diffrn_reflns_limit_h_min -11
_diffrn_reflns_limit_k_max 19
_diffrn_reflns_limit_k_min -18
_diffrn_reflns_limit_l_max 11
_diffrn_reflns_limit_l_min -11
_diffrn_reflns_number 10755
_diffrn_reflns_theta_full 25.39
_diffrn_reflns_theta_max 25.39
_diffrn_reflns_theta_min 2.25
_exptl_absorpt_coefficient_mu 0.124
_exptl_absorpt_correction_T_max 0.978
_exptl_absorpt_correction_T_min 0.971
_exptl_absorpt_correction_type multi-scan
_exptl_absorpt_process_details '(SADABS; BRUKER, 2008)'
_exptl_crystal_colour colourless
_exptl_crystal_density_diffrn 1.479
_exptl_crystal_density_meas 1.479
_exptl_crystal_density_method 'not measured'
_exptl_crystal_description needle
_exptl_crystal_F_000 648.0
_exptl_crystal_size_max 0.421
_exptl_crystal_size_mid 0.211
_exptl_crystal_size_min 0.195
_refine_diff_density_max 0.198
_refine_diff_density_min -0.198
_refine_diff_density_rms 0.100
_refine_ls_extinction_coef 0.031(9)
_refine_ls_extinction_expression Fc^*^=kFc[1+0.001xFc^2^\l^3^/sin(2\q)]^-1/4^
_refine_ls_extinction_method SHELXL
_refine_ls_goodness_of_fit_ref 1.106
_refine_ls_hydrogen_treatment constr
_refine_ls_matrix_type full
_refine_ls_number_parameters 203
_refine_ls_number_reflns 2526
_refine_ls_number_restraints 0
_refine_ls_restrained_S_all 1.106
_refine_ls_R_factor_all 0.1270
_refine_ls_R_factor_gt 0.0889
_refine_ls_shift/su_max 0.000
_refine_ls_shift/su_mean 0.000
_refine_ls_structure_factor_coef Fsqd
_refine_ls_weighting_details 'calc w=1/[\s^2^(Fo^2^)+(0.1682P)^2^+2.0250P] where P=(Fo^2^+2Fc^2^)/3'
_refine_ls_weighting_scheme calc
_refine_ls_wR_factor_gt 0.2625
_refine_ls_wR_factor_ref 0.249
_reflns_number_gt 1647
_reflns_number_total 2567
_reflns_threshold_expression >2sigma(I)
_cod_data_source_file c5cp02218e2.cif
_cod_data_source_block dh_ab
_cod_depositor_comments
;
The following automatic conversions were performed:

'_symmetry_cell_setting' value 'Monoclinic' changed to 'monoclinic'
according to
/usr/data/users/saulius/crontab/automatic-downloads/rss-feeds/RSC/lib/dictionaries/cif_core.dic
dictionary named 'cif_core.dic' version 2.4.2 from 2011-04-26.

Automatic conversion script
Id: cif_fix_values 3271 2015-04-21 07:52:19Z andrius 

 Adding full bibliography for 7220573--7220575.cif.
;
_cod_original_sg_symbol_H-M 'P2(1)/c  '
_cod_database_code 7220573
_exptl_crystal_f_000' 648.41

loop_
_symmetry_equiv_pos_as_xyz
'x, y, z'
'-x, y+1/2, -z+1/2'
'-x, -y, -z'
'x, -y-1/2, z-1/2'

loop_
_atom_site_label
_atom_site_type_symbol
_atom_site_fract_x
_atom_site_fract_y
_atom_site_fract_z
_atom_site_U_iso_or_equiv
_atom_site_adp_type
_atom_site_occupancy
_atom_site_symmetry_multiplicity
_atom_site_calc_flag
_atom_site_refinement_flags
O1 O 1.0385(4) 0.1120(3) 1.2511(4) 0.0541(11) Uani 1 1 d .
O2 O 0.4192(6) 0.2756(3) 0.3910(5) 0.0835(16) Uani 1 1 d .
O3 O 0.8165(4) 0.2862(2) 1.0943(3) 0.0430(9) Uani 1 1 d .
O4 O 0.4137(6) 0.5880(3) 0.7681(5) 0.0877(17) Uani 1 1 d .
O5 O 0.6078(5) 0.5668(3) 0.9775(5) 0.0665(13) Uani 1 1 d .
O6 O 0.3123(5) 0.3961(3) 0.3453(4) 0.0682(13) Uani 1 1 d .
O7 O 0.8028(4) 0.0941(3) 1.0838(4) 0.0534(11) Uani 1 1 d .
N1 N 0.8439(4) 0.2206(2) 0.9041(4) 0.0344(10) Uani 1 1 d .
H1 H 0.8109 0.2148 0.8068 0.041 Uiso 1 1 calc R
N2 N 0.3961(5) 0.3442(3) 0.4312(5) 0.0507(12) Uani 1 1 d .
N3 N 0.5201(5) 0.5458(3) 0.8499(5) 0.0523(12) Uani 1 1 d .
C1 C 1.0122(7) 0.0633(4) 1.3622(7) 0.0641(18) Uani 1 1 d .
H1A H 0.9284 0.0858 1.3727 0.096 Uiso 1 1 calc R
H1B H 1.0974 0.0660 1.4589 0.096 Uiso 1 1 calc R
H1C H 0.9933 0.0058 1.3291 0.096 Uiso 1 1 calc R
C2 C 0.9230(6) 0.1225(3) 1.1157(5) 0.0391(12) Uani 1 1 d .
C3 C 0.9688(5) 0.1684(3) 1.0046(5) 0.0354(11) Uani 1 1 d .
C4 C 0.7800(5) 0.2765(3) 0.9581(5) 0.0300(10) Uani 1 1 d .
C5 C 0.6628(5) 0.3310(3) 0.8425(5) 0.0333(11) Uani 1 1 d .
C6 C 0.5804(5) 0.3094(3) 0.6909(5) 0.0347(11) Uani 1 1 d .
H6 H 0.5923 0.2569 0.6549 0.042 Uiso 1 1 calc R
C7 C 0.4801(5) 0.3669(3) 0.5934(5) 0.0372(11) Uani 1 1 d .
C8 C 1.1066(6) 0.2222(4) 1.0825(6) 0.0525(14) Uani 1 1 d .
H8A H 1.1287 0.2493 1.0065 0.079 Uiso 1 1 calc R
H8B H 1.1880 0.1871 1.1455 0.079 Uiso 1 1 calc R
H8C H 1.0901 0.2641 1.1448 0.079 Uiso 1 1 calc R
C9 C 0.6409(5) 0.4090(3) 0.8945(5) 0.0364(11) Uani 1 1 d .
H9 H 0.6941 0.4241 0.9964 0.044 Uiso 1 1 calc R
C10 C 0.5393(5) 0.4634(3) 0.7930(5) 0.0393(12) Uani 1 1 d .
C11 C 0.4556(5) 0.4447(3) 0.6405(5) 0.0403(12) Uani 1 1 d .
H11 H 0.3871 0.4824 0.5740 0.048 Uiso 1 1 calc R
C12 C 0.9931(6) 0.1016(4) 0.9057(6) 0.0498(14) Uani 1 1 d .
H12A H 0.9061 0.0676 0.8583 0.075 Uiso 1 1 calc R
H12B H 1.0751 0.0667 0.9680 0.075 Uiso 1 1 calc R
H12C H 1.0136 0.1284 0.8283 0.075 Uiso 1 1 calc R

loop_
_atom_site_aniso_label
_atom_site_aniso_U_11
_atom_site_aniso_U_22
_atom_site_aniso_U_33
_atom_site_aniso_U_23
_atom_site_aniso_U_13
_atom_site_aniso_U_12
O1 0.051(2) 0.074(3) 0.0327(19) 0.0172(17) 0.0147(17) 0.0102(19)
O2 0.088(3) 0.080(3) 0.048(2) -0.018(2) -0.003(2) 0.026(3)
O3 0.055(2) 0.052(2) 0.0235(17) 0.0024(14) 0.0186(15) 0.0108(17)
O4 0.102(4) 0.070(3) 0.069(3) 0.001(2) 0.016(3) 0.049(3)
O5 0.076(3) 0.053(3) 0.061(3) -0.015(2) 0.021(2) 0.009(2)
O6 0.064(3) 0.080(3) 0.041(2) 0.007(2) 0.004(2) 0.018(2)
O7 0.048(2) 0.062(3) 0.049(2) 0.0078(18) 0.0198(18) -0.0081(19)
N1 0.043(2) 0.038(2) 0.0217(18) 0.0026(15) 0.0140(16) 0.0076(18)
N2 0.045(3) 0.059(3) 0.039(2) -0.002(2) 0.009(2) 0.005(2)
N3 0.062(3) 0.042(3) 0.053(3) 0.006(2) 0.025(2) 0.016(2)
C1 0.081(4) 0.072(4) 0.044(3) 0.025(3) 0.032(3) 0.025(3)
C2 0.046(3) 0.036(3) 0.031(2) 0.0024(19) 0.012(2) 0.010(2)
C3 0.038(2) 0.041(3) 0.028(2) 0.0054(19) 0.0150(19) 0.008(2)
C4 0.037(2) 0.031(2) 0.026(2) 0.0026(18) 0.0178(18) 0.0017(19)
C5 0.036(2) 0.039(3) 0.030(2) 0.0039(19) 0.0180(19) 0.005(2)
C6 0.035(2) 0.037(3) 0.034(2) -0.0017(19) 0.017(2) 0.000(2)
C7 0.033(2) 0.044(3) 0.033(2) 0.002(2) 0.013(2) -0.002(2)
C8 0.040(3) 0.056(3) 0.056(3) 0.010(3) 0.016(2) 0.002(3)
C9 0.042(3) 0.041(3) 0.029(2) -0.0012(19) 0.018(2) 0.001(2)
C10 0.043(3) 0.036(3) 0.041(3) 0.002(2) 0.021(2) 0.006(2)
C11 0.038(3) 0.046(3) 0.037(2) 0.011(2) 0.016(2) 0.010(2)
C12 0.065(3) 0.052(3) 0.042(3) 0.008(2) 0.032(3) 0.019(3)

loop_
_atom_type_symbol
_atom_type_description
_atom_type_scat_dispersion_real
_atom_type_scat_dispersion_imag
_atom_type_scat_source
C C 0.0033 0.0016 'International Tables Vol C Tables 4.2.6.8 and 6.1.1.4'
H H 0.0000 0.0000 'International Tables Vol C Tables 4.2.6.8 and 6.1.1.4'
N N 0.0061 0.0033 'International Tables Vol C Tables 4.2.6.8 and 6.1.1.4'
O O 0.0106 0.0060 'International Tables Vol C Tables 4.2.6.8 and 6.1.1.4'

loop_
_geom_angle_atom_site_label_1
_geom_angle_atom_site_label_2
_geom_angle_atom_site_label_3
_geom_angle
C2 O1 C1 116.1(4)
C4 N1 C3 122.3(4)
C4 N1 H1 118.8
C3 N1 H1 118.8
O2 N2 O6 124.1(5)
O2 N2 C7 117.5(4)
O6 N2 C7 118.3(5)
O5 N3 O4 123.9(5)
O5 N3 C10 118.2(4)
O4 N3 C10 117.8(5)
O1 C1 H1A 109.5
O1 C1 H1B 109.5
H1A C1 H1B 109.5
O1 C1 H1C 109.5
H1A C1 H1C 109.5
H1B C1 H1C 109.5
O7 C2 O1 123.9(5)
O7 C2 C3 125.1(4)
O1 C2 C3 110.8(4)
N1 C3 C12 107.4(4)
N1 C3 C8 110.3(4)
C12 C3 C8 110.1(4)
N1 C3 C2 107.8(4)
C12 C3 C2 107.0(4)
C8 C3 C2 113.8(4)
O3 C4 N1 122.9(4)
O3 C4 C5 120.6(4)
N1 C4 C5 116.5(4)
C6 C5 C9 119.4(4)
C6 C5 C4 124.6(4)
C9 C5 C4 116.0(4)
C5 C6 C7 119.1(4)
C5 C6 H6 120.4
C7 C6 H6 120.4
C11 C7 C6 123.1(4)
C11 C7 N2 118.2(4)
C6 C7 N2 118.7(4)
C3 C8 H8A 109.5
C3 C8 H8B 109.5
H8A C8 H8B 109.5
C3 C8 H8C 109.5
H8A C8 H8C 109.5
H8B C8 H8C 109.5
C10 C9 C5 119.0(4)
C10 C9 H9 120.5
C5 C9 H9 120.5
C9 C10 C11 123.5(5)
C9 C10 N3 118.0(4)
C11 C10 N3 118.5(4)
C7 C11 C10 115.8(4)
C7 C11 H11 122.1
C10 C11 H11 122.1
C3 C12 H12A 109.5
C3 C12 H12B 109.5
H12A C12 H12B 109.5
C3 C12 H12C 109.5
H12A C12 H12C 109.5
H12B C12 H12C 109.5

loop_
_geom_bond_atom_site_label_1
_geom_bond_atom_site_label_2
_geom_bond_distance
O1 C2 1.336(6)
O1 C1 1.442(7)
O2 N2 1.213(6)
O3 C4 1.220(5)
O4 N3 1.221(6)
O5 N3 1.216(6)
O6 N2 1.215(6)
O7 C2 1.198(6)
N1 C4 1.328(5)
N1 C3 1.469(6)
N1 H1 0.8600
N2 C7 1.474(6)
N3 C10 1.465(7)
C1 H1A 0.9600
C1 H1B 0.9600
C1 H1C 0.9600
C2 C3 1.529(7)
C3 C12 1.520(7)
C3 C8 1.522(7)
C4 C5 1.502(6)
C5 C6 1.385(6)
C5 C9 1.390(7)
C6 C7 1.387(7)
C6 H6 0.9300
C7 C11 1.375(7)
C8 H8A 0.9600
C8 H8B 0.9600
C8 H8C 0.9600
C9 C10 1.375(7)
C9 H9 0.9300
C10 C11 1.382(7)
C11 H11 0.9300
C12 H12A 0.9600
C12 H12B 0.9600
C12 H12C 0.9600
